data_2241142
loop_
_publ_author_name
'Shi, Xin-Wei'
'Li, Sheng-Kun'
'Li, Dang-Dang'
'Lu, Qiang-Qiang'

_publ_section_title
;
 Crystal structure of
 3a,6,6,9a-tetramethyldodecahydronaphtho[2,1-<i>b</i>]furan-2-ol
;
_journal_issue 10
_journal_name_full 'Acta Crystallographica Section E'
_journal_page_first o710
_journal_page_last o711
_journal_paper_doi 10.1107/S2056989015016370
_journal_volume 71
_journal_year 2015
_chemical_formula_iupac 'C16 H28 O2'
_chemical_formula_moiety 'C16 H28 O2'
_chemical_formula_sum 'C16 H28 O2'
_chemical_formula_weight 252.38
_chemical_name_systematic
;
3a,6,6,9a-Tetramethyldodecahydronaphtho[2,1-<i>b</i>]furan-2-ol
;
_space_group_IT_number 19
_symmetry_cell_setting orthorhombic
_symmetry_space_group_name_Hall 'P 2ac 2ab'
_symmetry_space_group_name_H-M 'P 21 21 21'
_atom_sites_solution_hydrogens geom
_atom_sites_solution_primary direct
_atom_sites_solution_secondary difmap
_audit_creation_method SHELXL-97
_cell_angle_alpha 90.00
_cell_angle_beta 90.00
_cell_angle_gamma 90.00
_cell_formula_units_Z 4
_cell_length_a 7.1675(8)
_cell_length_b 11.2654(13)
_cell_length_c 18.144(2)
_cell_measurement_reflns_used 2540
_cell_measurement_temperature 296(2)
_cell_measurement_theta_max 21.63
_cell_measurement_theta_min 3.06
_cell_volume 1465.0(3)
_computing_cell_refinement
;
SAINT (Bruker, 2002)
;
_computing_data_collection
;
SMART (Bruker, 2002)
;
_computing_data_reduction
;
SAINT (Bruker, 2002)
;
_computing_molecular_graphics
;
SHELXTL (Sheldrick, 2008) and PLATON (Spek, 2009)
;
_computing_publication_material
;
SHELXTL (Sheldrick, 2008)
;
_computing_structure_refinement
;
SHELXL97 (Sheldrick, 2008)
;
_computing_structure_solution
;
SHELXS97 (Sheldrick, 2008)
;
_diffrn_ambient_temperature 296(2)
_diffrn_measured_fraction_theta_full 0.997
_diffrn_measured_fraction_theta_max 0.997
_diffrn_measurement_device_type 'Bruker SMART CCD'
_diffrn_measurement_method 'phi and omega scans'
_diffrn_radiation_monochromator graphite
_diffrn_radiation_source 'fine-focus sealed tube'
_diffrn_radiation_type MoK\a
_diffrn_radiation_wavelength 0.71073
_diffrn_reflns_av_R_equivalents 0.0299
_diffrn_reflns_av_sigmaI/netI 0.0284
_diffrn_reflns_limit_h_max 8
_diffrn_reflns_limit_h_min -8
_diffrn_reflns_limit_k_max 13
_diffrn_reflns_limit_k_min -13
_diffrn_reflns_limit_l_max 16
_diffrn_reflns_limit_l_min -21
_diffrn_reflns_number 9607
_diffrn_reflns_theta_full 25.32
_diffrn_reflns_theta_max 25.32
_diffrn_reflns_theta_min 2.13
_exptl_absorpt_coefficient_mu 0.073
_exptl_absorpt_correction_T_max 0.9870
_exptl_absorpt_correction_T_min 0.9842
_exptl_absorpt_correction_type multi-scan
_exptl_absorpt_process_details
;
(SADABS; Bruker, 2002)
;
_exptl_crystal_colour colourless
_exptl_crystal_density_diffrn 1.144
_exptl_crystal_density_method 'not measured'
_exptl_crystal_description Block
_exptl_crystal_F_000 560
_exptl_crystal_size_max 0.22
_exptl_crystal_size_mid 0.20
_exptl_crystal_size_min 0.18
_refine_diff_density_max 0.402
_refine_diff_density_min -0.195
_refine_ls_extinction_method none
_refine_ls_goodness_of_fit_ref 1.075
_refine_ls_hydrogen_treatment mixed
_refine_ls_matrix_type full
_refine_ls_number_parameters 181
_refine_ls_number_reflns 2658
_refine_ls_number_restraints 1
_refine_ls_restrained_S_all 1.080
_refine_ls_R_factor_all 0.0545
_refine_ls_R_factor_gt 0.0462
_refine_ls_shift/su_max 0.000
_refine_ls_shift/su_mean 0.000
_refine_ls_structure_factor_coef Fsqd
_refine_ls_weighting_details 'calc w=1/[\s^2^(Fo^2^)+(0.0651P)^2^+0.2580P] where P=(Fo^2^+2Fc^2^)/3'
_refine_ls_weighting_scheme calc
_refine_ls_wR_factor_gt 0.1206
_refine_ls_wR_factor_ref 0.1272
_reflns_number_gt 2299
_reflns_number_total 2658
_reflns_threshold_expression I>2sigma(I)
_cod_data_source_file su5201sup1.cif
_cod_data_source_block I
_cod_database_code 2241142

loop_
_symmetry_equiv_pos_as_xyz
'x, y, z'
'-x+1/2, -y, z+1/2'
'-x, y+1/2, -z+1/2'
'x+1/2, -y+1/2, -z'

loop_
_atom_site_type_symbol
_atom_site_label
_atom_site_fract_x
_atom_site_fract_y
_atom_site_fract_z
_atom_site_U_iso_or_equiv
_atom_site_adp_type
_atom_site_calc_flag
_atom_site_refinement_flags
_atom_site_occupancy
_atom_site_symmetry_multiplicity
C C1 0.0482(3) 0.86847(19) 0.67801(12) 0.0348(5) Uani d . 1 1
C C2 0.2058(3) 0.8474(2) 0.62309(12) 0.0392(5) Uani d . 1 1
C C3 0.3421(3) 0.7594(2) 0.65591(13) 0.0469(6) Uani d . 1 1
H H3A 0.4488 0.7504 0.6235 0.056 Uiso calc R 1 1
H H3B 0.2825 0.6826 0.6612 0.056 Uiso calc R 1 1
C C4 0.4067(3) 0.8050(2) 0.73202(13) 0.0443(5) Uani d . 1 1
H H4A 0.4901 0.7471 0.7539 0.053 Uiso calc R 1 1
H H4B 0.4759 0.8783 0.7255 0.053 Uiso calc R 1 1
C C5 0.2429(3) 0.82737(18) 0.78462(12) 0.0342(5) Uani d . 1 1
C C6 0.1029(3) 0.91962(17) 0.75332(11) 0.0339(5) Uani d . 1 1
C C7 0.1778(4) 1.04780(19) 0.74731(14) 0.0515(6) Uani d . 1 1
H H7A 0.1100 1.0896 0.7098 0.077 Uiso calc R 1 1
H H7B 0.3078 1.0459 0.7347 0.077 Uiso calc R 1 1
H H7C 0.1620 1.0875 0.7937 0.077 Uiso calc R 1 1
C C8 -0.0711(3) 0.9208(3) 0.80299(14) 0.0519(6) Uani d . 1 1
H H8A -0.1541 0.9836 0.7869 0.062 Uiso calc R 1 1
H H8B -0.1368 0.8460 0.7976 0.062 Uiso calc R 1 1
C C9 -0.0233(4) 0.9397(3) 0.88443(15) 0.0655(8) Uani d . 1 1
H H9A 0.0283 1.0186 0.8910 0.079 Uiso calc R 1 1
H H9B -0.1363 0.9343 0.9136 0.079 Uiso calc R 1 1
C C10 0.1147(4) 0.8493(3) 0.91114(14) 0.0620(8) Uani d . 1 1
H H10A 0.0560 0.7717 0.9097 0.074 Uiso calc R 1 1
H H10B 0.1444 0.8665 0.9622 0.074 Uiso calc R 1 1
C C11 0.2970(3) 0.8434(2) 0.86729(13) 0.0462(6) Uani d . 1 1
C C12 0.4061(5) 0.7330(3) 0.89311(17) 0.0775(9) Uani d . 1 1
H H12A 0.5323 0.7377 0.8756 0.116 Uiso calc R 1 1
H H12B 0.3480 0.6628 0.8738 0.116 Uiso calc R 1 1
H H12C 0.4059 0.7298 0.9460 0.116 Uiso calc R 1 1
C C13 0.4176(4) 0.9519(3) 0.88354(15) 0.0579(7) Uani d . 1 1
H H13A 0.5198 0.9547 0.8494 0.087 Uiso calc R 1 1
H H13B 0.4652 0.9468 0.9329 0.087 Uiso calc R 1 1
H H13C 0.3438 1.0226 0.8786 0.087 Uiso calc R 1 1
C C14 -0.1012(4) 0.9213(2) 0.62815(14) 0.0520(6) Uani d . 1 1
H H14A -0.0739 1.0033 0.6157 0.062 Uiso calc R 1 1
H H14B -0.2240 0.9166 0.6504 0.062 Uiso calc R 1 1
C C15 -0.0850(3) 0.8402(2) 0.56099(14) 0.0495(6) Uani d . 1 1
H H15 -0.112(4) 0.884(2) 0.5155(15) 0.059 Uiso calc . 1 1
C C16 0.3106(4) 0.9544(3) 0.59153(15) 0.0622(7) Uani d . 1 1
H H16A 0.3743 0.9313 0.5472 0.093 Uiso calc R 1 1
H H16B 0.3997 0.9823 0.6270 0.093 Uiso calc R 1 1
H H16C 0.2234 1.0166 0.5805 0.093 Uiso calc R 1 1
H H1 0.007(3) 0.7879(18) 0.6884(10) 0.024(5) Uiso d . 1 1
H H5 0.168(3) 0.751(2) 0.7848(12) 0.040(6) Uiso d . 1 1
O O1 0.1024(2) 0.79612(16) 0.56104(8) 0.0520(5) Uani d . 1 1
O O2 -0.2051(3) 0.7454(2) 0.56902(11) 0.0678(6) Uani d D 1 1
H H1O -0.242(4) 0.715(3) 0.5234(11) 0.081 Uiso d D 1 1

loop_
_atom_site_aniso_label
_atom_site_aniso_U_11
_atom_site_aniso_U_22
_atom_site_aniso_U_33
_atom_site_aniso_U_12
_atom_site_aniso_U_13
_atom_site_aniso_U_23
C1 0.0291(10) 0.0358(11) 0.0396(11) 0.0007(9) 0.0009(9) -0.0037(9)
C2 0.0342(10) 0.0491(12) 0.0342(11) -0.0040(10) 0.0055(10) -0.0055(10)
C3 0.0352(11) 0.0571(14) 0.0485(14) 0.0072(11) 0.0082(11) -0.0129(11)
C4 0.0313(10) 0.0529(13) 0.0485(14) 0.0097(10) 0.0001(10) -0.0055(10)
C5 0.0331(10) 0.0328(10) 0.0368(11) -0.0020(9) 0.0018(9) -0.0018(9)
C6 0.0270(9) 0.0355(10) 0.0393(11) 0.0012(9) 0.0011(9) -0.0073(9)
C7 0.0607(15) 0.0336(12) 0.0601(15) 0.0041(11) -0.0055(13) -0.0088(11)
C8 0.0304(11) 0.0749(16) 0.0503(14) 0.0045(11) 0.0059(11) -0.0221(13)
C9 0.0430(13) 0.104(2) 0.0498(15) -0.0091(15) 0.0137(12) -0.0322(16)
C10 0.0613(16) 0.090(2) 0.0352(13) -0.0243(16) 0.0041(13) -0.0063(13)
C11 0.0474(13) 0.0528(13) 0.0385(12) -0.0035(11) -0.0058(11) -0.0025(10)
C12 0.092(2) 0.078(2) 0.0620(18) 0.0127(19) -0.0247(18) 0.0158(15)
C13 0.0434(13) 0.0751(17) 0.0551(15) -0.0065(13) -0.0103(13) -0.0149(14)
C14 0.0439(13) 0.0601(15) 0.0520(14) 0.0096(12) -0.0092(12) -0.0063(12)
C15 0.0407(12) 0.0673(15) 0.0404(13) -0.0035(12) -0.0050(11) -0.0024(12)
C16 0.0648(16) 0.0754(18) 0.0463(14) -0.0191(15) 0.0090(14) 0.0086(13)
O1 0.0417(8) 0.0749(11) 0.0393(9) -0.0020(9) 0.0020(8) -0.0166(8)
O2 0.0591(11) 0.0950(15) 0.0494(11) -0.0205(11) -0.0057(10) -0.0045(10)

loop_
_atom_type_symbol
_atom_type_description
_atom_type_scat_dispersion_real
_atom_type_scat_dispersion_imag
_atom_type_scat_source
C C 0.0033 0.0016 'International Tables Vol C Tables 4.2.6.8 and 6.1.1.4'
H H 0.0000 0.0000 'International Tables Vol C Tables 4.2.6.8 and 6.1.1.4'
O O 0.0106 0.0060 'International Tables Vol C Tables 4.2.6.8 and 6.1.1.4'

loop_
_geom_angle_atom_site_label_1
_geom_angle_atom_site_label_2
_geom_angle_atom_site_label_3
_geom_angle
C14 C1 C2 101.16(18)
C14 C1 C6 124.19(19)
C2 C1 C6 116.81(16)
O1 C2 C3 111.75(18)
O1 C2 C1 100.87(15)
C3 C2 C1 108.84(18)
O1 C2 C16 105.71(18)
C3 C2 C16 110.26(19)
C1 C2 C16 119.00(19)
C2 C3 C4 109.12(18)
C5 C4 C3 112.42(17)
C4 C5 C6 112.15(17)
C4 C5 C11 115.27(17)
C6 C5 C11 115.79(17)
C1 C6 C8 108.51(17)
C1 C6 C7 112.17(19)
C8 C6 C7 108.36(19)
C1 C6 C5 103.87(16)
C8 C6 C5 108.38(18)
C7 C6 C5 115.30(17)
C9 C8 C6 112.63(18)
C10 C9 C8 111.4(2)
C9 C10 C11 115.1(2)
C13 C11 C10 110.4(2)
C13 C11 C12 107.4(2)
C10 C11 C12 108.0(2)
C13 C11 C5 114.8(2)
C10 C11 C5 107.00(18)
C12 C11 C5 109.0(2)
C1 C14 C15 100.75(19)
O2 C15 O1 108.5(2)
O2 C15 C14 109.4(2)
O1 C15 C14 106.16(19)
C15 O1 C2 109.75(17)

loop_
_geom_bond_atom_site_label_1
_geom_bond_atom_site_label_2
_geom_bond_distance
C1 C14 1.523(3)
C1 C2 1.525(3)
C1 C6 1.534(3)
C2 O1 1.466(3)
C2 C3 1.513(3)
C2 C16 1.531(3)
C3 C4 1.544(3)
C4 C5 1.534(3)
C5 C6 1.552(3)
C5 C11 1.560(3)
C6 C8 1.539(3)
C6 C7 1.544(3)
C8 C9 1.532(4)
C9 C10 1.500(4)
C10 C11 1.531(3)
C11 C13 1.526(3)
C11 C12 1.542(4)
C14 C15 1.527(3)
C15 O2 1.380(3)
C15 O1 1.432(3)

loop_
_geom_hbond_atom_site_label_D
_geom_hbond_atom_site_label_H
_geom_hbond_atom_site_label_A
_geom_hbond_site_symmetry_A
_geom_hbond_distance_DH
_geom_hbond_distance_HA
_geom_hbond_distance_DA
_geom_hbond_angle_DHA
O2 H1O O1 4_466 0.934(18) 1.90(2) 2.773(2) 155(3)

_cod_database_fobs_code 2241142
